data_4305493
loop_
_publ_author_name
'Jie-Sheng Huang'
'Guang-Ao Yu'
'Jin Xie'
'Kwok-Ming Wong'
'Nianyong Zhu'
'Chi-Ming Che'

_publ_section_title
;
Primary and Secondary Phosphine Complexes of Iron Porphyrins and Ruthenium
Phthalocyanine: Synthesis, Structure, and P-H Bond Functionalization
;
_journal_name_full 'Inorganic Chemistry'
_journal_page_first 9166
_journal_page_last 9181
_journal_paper_doi 10.1021/ic800484k
_journal_volume 47
_journal_year 2008
_chemical_formula_moiety 'C40 H60 N8 P2 Ru1'
_chemical_formula_sum 'C40 H38 N8 P2 Ru'
_chemical_formula_weight 793.79
_chemical_name_systematic
;
 ?
;
_space_group_IT_number 14
_symmetry_cell_setting monoclinic
_symmetry_space_group_name_Hall '-P 2ybc'
_symmetry_space_group_name_H-M 'P 1 21/c 1'
_atom_sites_solution_hydrogens geom
_atom_sites_solution_primary direct
_atom_sites_solution_secondary difmap
_audit_creation_method SHELXL-97
_cell_angle_alpha 90.00
_cell_angle_beta 111.83(3)
_cell_angle_gamma 90.00
_cell_formula_units_Z 4
_cell_length_a 17.976(4)
_cell_length_b 11.971(3)
_cell_length_c 18.811(4)
_cell_measurement_reflns_used 0
_cell_measurement_temperature 301(2)
_cell_measurement_theta_max 0
_cell_measurement_theta_min 0
_cell_volume 3757.7(17)
_computing_molecular_graphics 'Ortep-3 for Windows (Farrugia, 1997)'
_computing_publication_material 'WinGX publication routines (Farrugia, 1999)'
_computing_structure_refinement 'SHELXL-97 (Sheldrick, 1997)'
_computing_structure_solution 'SIR2004 (Giacovazzo et al, 2004)'
_diffrn_ambient_temperature 301(2)
_diffrn_measured_fraction_theta_full 0.934
_diffrn_measured_fraction_theta_max 0.934
_diffrn_radiation_monochromator graphite
_diffrn_radiation_source 'fine-focus sealed tube'
_diffrn_radiation_type MoK\a
_diffrn_radiation_wavelength 0.71073
_diffrn_reflns_av_R_equivalents 0.0562
_diffrn_reflns_av_sigmaI/netI 0.1279
_diffrn_reflns_limit_h_max 21
_diffrn_reflns_limit_h_min -21
_diffrn_reflns_limit_k_max 14
_diffrn_reflns_limit_k_min -14
_diffrn_reflns_limit_l_max 20
_diffrn_reflns_limit_l_min -20
_diffrn_reflns_number 25488
_diffrn_reflns_theta_full 25.64
_diffrn_reflns_theta_max 25.64
_diffrn_reflns_theta_min 2.09
_exptl_absorpt_coefficient_mu 0.543
_exptl_absorpt_correction_type none
_exptl_crystal_colour purple
_exptl_crystal_density_diffrn 1.403
_exptl_crystal_density_method 'not measured'
_exptl_crystal_description prism
_exptl_crystal_F_000 1632
_exptl_crystal_size_max 0.6
_exptl_crystal_size_mid 0.25
_exptl_crystal_size_min 0.15
_refine_diff_density_max 1.276
_refine_diff_density_min -0.759
_refine_diff_density_rms 0.112
_refine_ls_extinction_method none
_refine_ls_goodness_of_fit_ref 0.907
_refine_ls_hydrogen_treatment mixed
_refine_ls_matrix_type full
_refine_ls_number_parameters 471
_refine_ls_number_reflns 6638
_refine_ls_number_restraints 4
_refine_ls_restrained_S_all 0.907
_refine_ls_R_factor_all 0.1020
_refine_ls_R_factor_gt 0.0614
_refine_ls_shift/su_max 0.001
_refine_ls_shift/su_mean 0.000
_refine_ls_structure_factor_coef Fsqd
_refine_ls_weighting_details 'calc w=1/[\s^2^(Fo^2^)+(0.0856P)^2^+0.0000P] where P=(Fo^2^+2Fc^2^)/3'
_refine_ls_weighting_scheme calc
_refine_ls_wR_factor_gt 0.1687
_refine_ls_wR_factor_ref 0.1839
_reflns_number_gt 3479
_reflns_number_total 6638
_reflns_threshold_expression >2sigma(I)
_cod_data_source_file ic800484k_si_001_4.cif
_cod_data_source_block complex_3c
_cod_original_cell_volume 3757.7(15)
_cod_database_code 4305493

loop_
_symmetry_equiv_pos_as_xyz
'x, y, z'
'-x, y+1/2, -z+1/2'
'-x, -y, -z'
'x, -y-1/2, z-1/2'

loop_
_atom_site_label
_atom_site_type_symbol
_atom_site_fract_x
_atom_site_fract_y
_atom_site_fract_z
_atom_site_U_iso_or_equiv
_atom_site_adp_type
_atom_site_occupancy
_atom_site_symmetry_multiplicity
_atom_site_calc_flag
_atom_site_refinement_flags
_atom_site_disorder_assembly
_atom_site_disorder_group
Ru1 Ru 0.5000 0.0000 0.0000 0.0476(2) Uani 1 2 d S . .
Ru2 Ru 0.0000 0.0000 0.0000 0.0554(2) Uani 1 2 d S . .
P1 P 0.39200(13) -0.12495(16) -0.01495(10) 0.0840(6) Uani 1 1 d D . .
H1A H 0.4246(3) -0.2044(8) 0.0481(6) 0.101 Uiso 1 1 calc RD . .
H1B H 0.3338(6) -0.0576(7) 0.0037(2) 0.101 Uiso 1 1 calc RD . .
P2 P 0.05386(16) 0.0453(2) -0.09335(14) 0.1124(8) Uani 1 1 d D . .
H2A H 0.1373(8) 0.0818(4) -0.0465(5) 0.135 Uiso 1 1 calc RD . .
H2B H 0.06292(19) -0.0661(11) -0.1251(3) 0.135 Uiso 1 1 calc RD . .
N1 N 0.5057(3) 0.0079(3) 0.1081(2) 0.0527(11) Uani 1 1 d . . .
N2 N 0.4213(3) 0.1263(3) -0.0278(2) 0.0536(11) Uani 1 1 d . . .
N3 N 0.4111(3) 0.1570(3) 0.0950(2) 0.0527(11) Uani 1 1 d . . .
N4 N 0.4018(3) 0.1448(3) -0.1627(2) 0.0516(11) Uani 1 1 d . . .
N5 N 0.1054(3) -0.0774(4) 0.0514(3) 0.0607(12) Uani 1 1 d . . .
N6 N 0.0472(3) 0.1414(4) 0.0546(2) 0.0572(11) Uani 1 1 d . . .
N7 N 0.1828(3) 0.0785(4) 0.1247(3) 0.0654(13) Uani 1 1 d . . .
N8 N -0.0691(3) 0.2630(4) 0.0029(2) 0.0585(12) Uani 1 1 d . . .
C1 C 0.3875(3) 0.1735(4) -0.1009(3) 0.0553(14) Uani 1 1 d . . .
C2 C 0.3312(3) 0.2592(4) -0.0978(3) 0.0581(15) Uani 1 1 d . . .
C3 C 0.2829(4) 0.3337(5) -0.1522(3) 0.0701(17) Uani 1 1 d . . .
H3 H 0.2829 0.3341 -0.2016 0.084 Uiso 1 1 calc R . .
C4 C 0.2359(4) 0.4055(5) -0.1322(4) 0.082(2) Uani 1 1 d . . .
H4 H 0.2040 0.4561 -0.1682 0.098 Uiso 1 1 calc R . .
C5 C 0.2343(4) 0.4050(5) -0.0582(4) 0.088(2) Uani 1 1 d . . .
H5 H 0.2000 0.4529 -0.0463 0.106 Uiso 1 1 calc R . .
C6 C 0.2833(4) 0.3340(5) -0.0033(3) 0.0765(18) Uani 1 1 d . . .
H6 H 0.2834 0.3351 0.0462 0.092 Uiso 1 1 calc R . .
C7 C 0.3324(3) 0.2608(4) -0.0228(3) 0.0603(15) Uani 1 1 d . . .
C8 C 0.3917(3) 0.1765(4) 0.0204(3) 0.0567(14) Uani 1 1 d . . .
C9 C 0.4624(3) 0.0805(4) 0.1346(3) 0.0472(12) Uani 1 1 d . . .
C10 C 0.4828(3) 0.0593(4) 0.2167(3) 0.0506(13) Uani 1 1 d . . .
C11 C 0.4581(3) 0.1068(4) 0.2710(3) 0.0561(14) Uani 1 1 d . . .
H11 H 0.4236 0.1679 0.2590 0.067 Uiso 1 1 calc R . .
C12 C 0.4856(4) 0.0617(5) 0.3428(3) 0.0659(16) Uani 1 1 d . . .
H12 H 0.4700 0.0934 0.3802 0.079 Uiso 1 1 calc R . .
C13 C 0.5357(4) -0.0289(5) 0.3613(3) 0.0684(17) Uani 1 1 d . . .
H13 H 0.5518 -0.0585 0.4104 0.082 Uiso 1 1 calc R . .
C14 C 0.5630(3) -0.0779(4) 0.3085(3) 0.0591(14) Uani 1 1 d . . .
H14 H 0.5979 -0.1385 0.3215 0.071 Uiso 1 1 calc R . .
C15 C 0.5361(3) -0.0323(4) 0.2359(3) 0.0483(13) Uani 1 1 d . . .
C16 C 0.5499(3) -0.0626(4) 0.1662(3) 0.0479(12) Uani 1 1 d . . .
C17 C 0.3326(5) -0.2082(6) -0.0942(4) 0.092(2) Uani 1 1 d . . .
C18 C 0.2663(5) -0.2729(7) -0.0823(4) 0.117(3) Uani 1 1 d . . .
H18A H 0.2318 -0.2223 -0.0695 0.176 Uiso 1 1 calc R . .
H18B H 0.2889 -0.3255 -0.0414 0.176 Uiso 1 1 calc R . .
H18C H 0.2359 -0.3122 -0.1285 0.176 Uiso 1 1 calc R . .
C19 C 0.3936(7) -0.2958(8) -0.1049(7) 0.188(5) Uani 1 1 d . . .
H19A H 0.4176 -0.3382 -0.0587 0.282 Uiso 1 1 calc R . .
H19B H 0.4347 -0.2569 -0.1162 0.282 Uiso 1 1 calc R . .
H19C H 0.3656 -0.3452 -0.1464 0.282 Uiso 1 1 calc R . .
C20 C 0.3015(6) -0.1401(8) -0.1660(4) 0.162(5) Uani 1 1 d . . .
H20A H 0.2676 -0.1857 -0.2074 0.242 Uiso 1 1 calc R . .
H20B H 0.3456 -0.1128 -0.1780 0.242 Uiso 1 1 calc R . .
H20C H 0.2712 -0.0781 -0.1587 0.242 Uiso 1 1 calc R . .
C21 C 0.1218(3) -0.1874(5) 0.0409(3) 0.0553(14) Uani 1 1 d . . .
C22 C 0.2033(3) -0.2126(5) 0.0877(3) 0.0608(15) Uani 1 1 d . . .
C23 C 0.2478(4) -0.3081(5) 0.0979(3) 0.0650(15) Uani 1 1 d . . .
H23 H 0.2256 -0.3742 0.0731 0.078 Uiso 1 1 calc R . .
C24 C 0.3285(4) -0.3022(5) 0.1474(3) 0.0707(16) Uani 1 1 d . . .
H24 H 0.3608 -0.3652 0.1548 0.085 Uiso 1 1 calc R . .
C25 C 0.3612(4) -0.2029(5) 0.1857(3) 0.0737(17) Uani 1 1 d . . .
H25 H 0.4146 -0.2015 0.2188 0.088 Uiso 1 1 calc R . .
C26 C 0.3160(4) -0.1078(5) 0.1755(3) 0.0717(17) Uani 1 1 d . . .
H26 H 0.3385 -0.0417 0.2001 0.086 Uiso 1 1 calc R . .
C27 C 0.2356(3) -0.1125(5) 0.1272(3) 0.0616(15) Uani 1 1 d . . .
C28 C 0.1728(3) -0.0301(5) 0.1028(3) 0.0601(15) Uani 1 1 d . . .
C29 C 0.1260(4) 0.1558(5) 0.1019(3) 0.0604(15) Uani 1 1 d . . .
C30 C 0.1391(4) 0.2723(5) 0.1235(3) 0.0592(15) Uani 1 1 d . . .
C31 C 0.2081(4) 0.3309(5) 0.1668(3) 0.0644(15) Uani 1 1 d . . .
H31 H 0.2569 0.2948 0.1904 0.077 Uiso 1 1 calc R . .
C32 C 0.2006(4) 0.4446(6) 0.1732(3) 0.0731(17) Uani 1 1 d . . .
H32 H 0.2457 0.4864 0.2008 0.088 Uiso 1 1 calc R . .
C33 C 0.1274(5) 0.4984(5) 0.1393(4) 0.0775(19) Uani 1 1 d . . .
H33 H 0.1244 0.5751 0.1459 0.093 Uiso 1 1 calc R . .
C34 C 0.0594(4) 0.4411(5) 0.0964(3) 0.0694(16) Uani 1 1 d . . .
H34 H 0.0106 0.4778 0.0737 0.083 Uiso 1 1 calc R . .
C35 C 0.0656(3) 0.3267(5) 0.0880(3) 0.0572(14) Uani 1 1 d . . .
C36 C 0.0079(4) 0.2428(5) 0.0446(3) 0.0600(14) Uani 1 1 d . . .
C37 C 0.0272(7) 0.1322(8) -0.1727(6) 0.144(4) Uani 1 1 d . . .
C38 C -0.0571(10) 0.085(2) -0.2295(8) 0.398(17) Uani 1 1 d . . .
H38A H -0.0483 0.0258 -0.2597 0.596 Uiso 1 1 calc R . .
H38B H -0.0865 0.1443 -0.2627 0.596 Uiso 1 1 calc R . .
H38C H -0.0871 0.0577 -0.2003 0.596 Uiso 1 1 calc R . .
C39 C 0.0840(6) 0.1445(8) -0.2105(5) 0.155(4) Uani 1 1 d . . .
H39A H 0.0936 0.0729 -0.2285 0.232 Uiso 1 1 calc R . .
H39B H 0.1334 0.1741 -0.1749 0.232 Uiso 1 1 calc R . .
H39C H 0.0624 0.1946 -0.2532 0.232 Uiso 1 1 calc R . .
C40 C 0.0171(12) 0.2474(10) -0.1435(9) 0.318(12) Uani 1 1 d . . .
H40A H 0.0081 0.2400 -0.0965 0.477 Uiso 1 1 calc R . .
H40B H -0.0279 0.2843 -0.1810 0.477 Uiso 1 1 calc R . .
H40C H 0.0647 0.2906 -0.1346 0.477 Uiso 1 1 calc R . .

loop_
_atom_site_aniso_label
_atom_site_aniso_U_11
_atom_site_aniso_U_22
_atom_site_aniso_U_33
_atom_site_aniso_U_23
_atom_site_aniso_U_13
_atom_site_aniso_U_12
Ru1 0.0617(4) 0.0384(3) 0.0403(3) -0.0009(2) 0.0162(3) 0.0044(3)
Ru2 0.0473(4) 0.0554(4) 0.0566(4) -0.0008(3) 0.0114(3) -0.0010(3)
P1 0.1043(16) 0.0805(12) 0.0653(11) -0.0079(9) 0.0293(10) -0.0304(11)
P2 0.128(2) 0.1267(18) 0.1013(16) 0.0201(14) 0.0649(15) 0.0086(16)
N1 0.064(3) 0.041(2) 0.046(2) -0.0007(18) 0.012(2) 0.002(2)
N2 0.068(3) 0.042(2) 0.049(2) 0.0005(19) 0.021(2) 0.008(2)
N3 0.061(3) 0.052(3) 0.045(2) -0.0036(19) 0.019(2) 0.005(2)
N4 0.068(3) 0.043(2) 0.042(2) 0.0015(18) 0.018(2) 0.002(2)
N5 0.055(3) 0.049(3) 0.068(3) -0.001(2) 0.012(2) -0.008(2)
N6 0.048(3) 0.060(3) 0.059(3) 0.001(2) 0.015(2) -0.004(2)
N7 0.060(3) 0.068(3) 0.065(3) 0.002(2) 0.018(2) -0.003(3)
N8 0.053(3) 0.061(3) 0.054(3) -0.001(2) 0.011(2) 0.001(2)
C1 0.066(4) 0.047(3) 0.044(3) 0.005(2) 0.011(3) 0.002(3)
C2 0.065(4) 0.048(3) 0.054(3) -0.004(3) 0.014(3) 0.011(3)
C3 0.079(5) 0.060(4) 0.059(3) -0.003(3) 0.012(3) 0.008(3)
C4 0.081(5) 0.074(4) 0.074(4) 0.002(3) 0.010(4) 0.033(4)
C5 0.086(5) 0.085(5) 0.075(4) -0.008(4) 0.009(4) 0.038(4)
C6 0.080(5) 0.083(5) 0.062(4) -0.011(3) 0.022(3) 0.018(4)
C7 0.068(4) 0.052(3) 0.055(3) -0.008(3) 0.016(3) 0.008(3)
C8 0.067(4) 0.054(3) 0.047(3) -0.002(2) 0.018(3) 0.012(3)
C9 0.056(3) 0.046(3) 0.044(3) -0.003(2) 0.024(2) 0.002(3)
C10 0.053(4) 0.044(3) 0.049(3) -0.005(2) 0.013(3) -0.010(3)
C11 0.062(4) 0.057(3) 0.055(3) -0.009(3) 0.028(3) -0.010(3)
C12 0.076(4) 0.074(4) 0.055(4) -0.006(3) 0.034(3) -0.006(3)
C13 0.084(5) 0.069(4) 0.058(4) 0.008(3) 0.033(3) -0.004(3)
C14 0.073(4) 0.057(3) 0.048(3) 0.004(2) 0.023(3) -0.004(3)
C15 0.057(4) 0.042(3) 0.043(3) -0.005(2) 0.016(3) -0.008(2)
C16 0.052(3) 0.045(3) 0.039(3) 0.004(2) 0.007(2) -0.006(3)
C17 0.110(6) 0.097(5) 0.070(4) -0.008(4) 0.033(4) -0.042(5)
C18 0.136(8) 0.111(6) 0.099(6) -0.020(5) 0.038(5) -0.058(6)
C19 0.210(13) 0.120(9) 0.255(13) -0.079(9) 0.110(10) 0.006(8)
C20 0.173(10) 0.189(10) 0.072(5) 0.037(6) -0.013(6) -0.082(8)
C21 0.053(4) 0.055(4) 0.059(3) 0.002(3) 0.022(3) 0.000(3)
C22 0.049(4) 0.062(4) 0.066(3) 0.008(3) 0.015(3) -0.007(3)
C23 0.053(4) 0.066(4) 0.073(4) 0.011(3) 0.021(3) 0.005(3)
C24 0.061(4) 0.070(4) 0.078(4) 0.019(3) 0.023(3) 0.007(3)
C25 0.045(4) 0.079(5) 0.085(4) 0.020(3) 0.011(3) 0.004(3)
C26 0.055(4) 0.072(4) 0.081(4) 0.007(3) 0.017(3) -0.004(3)
C27 0.051(4) 0.064(4) 0.062(3) 0.009(3) 0.012(3) 0.000(3)
C28 0.045(3) 0.061(4) 0.064(4) 0.000(3) 0.009(3) -0.006(3)
C29 0.056(4) 0.063(4) 0.054(3) 0.003(3) 0.010(3) -0.002(3)
C30 0.069(4) 0.055(3) 0.052(3) -0.001(3) 0.021(3) -0.010(3)
C31 0.069(4) 0.066(4) 0.055(3) 0.000(3) 0.021(3) -0.009(3)
C32 0.081(5) 0.069(4) 0.064(4) 0.000(3) 0.020(3) -0.021(4)
C33 0.094(5) 0.058(4) 0.076(4) 0.003(3) 0.027(4) -0.012(4)
C34 0.072(4) 0.065(4) 0.062(4) -0.004(3) 0.015(3) -0.005(4)
C35 0.057(4) 0.052(3) 0.053(3) -0.004(3) 0.008(3) -0.003(3)
C36 0.063(4) 0.064(4) 0.049(3) -0.001(3) 0.016(3) -0.002(3)
C37 0.232(13) 0.126(8) 0.128(8) 0.011(6) 0.129(9) -0.011(8)
C38 0.28(2) 0.68(4) 0.137(12) 0.035(19) -0.029(13) -0.29(3)
C39 0.216(12) 0.172(9) 0.121(7) -0.003(6) 0.116(8) -0.039(8)
C40 0.63(4) 0.142(11) 0.36(2) 0.105(13) 0.40(2) 0.128(16)

loop_
_atom_type_symbol
_atom_type_description
_atom_type_scat_dispersion_real
_atom_type_scat_dispersion_imag
_atom_type_scat_source
Ru Ru -1.2594 0.8363 'International Tables Vol C Tables 4.2.6.8 and 6.1.1.4'
P P 0.1023 0.0942 'International Tables Vol C Tables 4.2.6.8 and 6.1.1.4'
N N 0.0061 0.0033 'International Tables Vol C Tables 4.2.6.8 and 6.1.1.4'
C C 0.0033 0.0016 'International Tables Vol C Tables 4.2.6.8 and 6.1.1.4'
H H 0.0000 0.0000 'International Tables Vol C Tables 4.2.6.8 and 6.1.1.4'

loop_
_geom_angle_atom_site_label_1
_geom_angle_atom_site_label_2
_geom_angle_atom_site_label_3
_geom_angle
_geom_angle_site_symmetry_1
_geom_angle_site_symmetry_3
_geom_angle_publ_flag
N1 Ru1 N1 180.0(3) . 3_655 ?
N1 Ru1 N2 89.68(17) . . ?
N1 Ru1 N2 90.32(17) 3_655 . ?
N1 Ru1 N2 90.32(17) . 3_655 ?
N1 Ru1 N2 89.68(17) 3_655 3_655 ?
N2 Ru1 N2 180.0(3) . 3_655 ?
N1 Ru1 P1 83.16(13) . . ?
N1 Ru1 P1 96.84(13) 3_655 . ?
N2 Ru1 P1 88.73(14) . . ?
N2 Ru1 P1 91.27(14) 3_655 . ?
N1 Ru1 P1 96.84(13) . 3_655 ?
N1 Ru1 P1 83.16(13) 3_655 3_655 ?
N2 Ru1 P1 91.27(14) . 3_655 ?
N2 Ru1 P1 88.73(14) 3_655 3_655 ?
P1 Ru1 P1 180.00(9) . 3_655 ?
N6 Ru2 N6 180.0(3) 3 . ?
N6 Ru2 N5 89.95(18) 3 3 ?
N6 Ru2 N5 90.05(18) . 3 ?
N6 Ru2 N5 90.05(18) 3 . ?
N6 Ru2 N5 89.95(18) . . ?
N5 Ru2 N5 180.0(3) 3 . ?
N6 Ru2 P2 88.54(14) 3 3 ?
N6 Ru2 P2 91.46(14) . 3 ?
N5 Ru2 P2 83.68(15) 3 3 ?
N5 Ru2 P2 96.32(15) . 3 ?
N6 Ru2 P2 91.46(14) 3 . ?
N6 Ru2 P2 88.54(14) . . ?
N5 Ru2 P2 96.32(15) 3 . ?
N5 Ru2 P2 83.68(15) . . ?
P2 Ru2 P2 180.00(16) 3 . ?
C17 P1 Ru1 131.2(3) . . ?
C17 P1 H1A 104.5 . . ?
Ru1 P1 H1A 104.5 . . ?
C17 P1 H1B 104.5 . . ?
Ru1 P1 H1B 104.5 . . ?
H1A P1 H1B 105.6 . . ?
C37 P2 Ru2 136.0(4) . . ?
C37 P2 H2A 103.2 . . ?
Ru2 P2 H2A 103.2 . . ?
C37 P2 H2B 103.2 . . ?
Ru2 P2 H2B 103.2 . . ?
H2A P2 H2B 105.2 . . ?
C16 N1 C9 109.7(4) . . ?
C16 N1 Ru1 125.1(4) . . ?
C9 N1 Ru1 125.1(3) . . ?
C8 N2 C1 110.1(4) . . ?
C8 N2 Ru1 125.2(3) . . ?
C1 N2 Ru1 124.6(3) . . ?
C9 N3 C8 124.7(4) . . ?
C1 N4 C16 125.3(4) . 3_655 ?
C28 N5 C21 108.5(5) . . ?
C28 N5 Ru2 125.6(4) . . ?
C21 N5 Ru2 125.9(4) . . ?
C29 N6 C36 109.2(5) . . ?
C29 N6 Ru2 125.3(4) . . ?
C36 N6 Ru2 125.2(4) . . ?
C29 N7 C28 124.9(5) . . ?
C36 N8 C21 125.2(5) . 3 ?
N4 C1 N2 127.0(5) . . ?
N4 C1 C2 125.5(5) . . ?
N2 C1 C2 107.4(5) . . ?
C3 C2 C7 120.3(5) . . ?
C3 C2 C1 132.4(5) . . ?
C7 C2 C1 107.3(5) . . ?
C4 C3 C2 119.1(6) . . ?
C4 C3 H3 120.4 . . ?
C2 C3 H3 120.4 . . ?
C3 C4 C5 121.1(6) . . ?
C3 C4 H4 119.4 . . ?
C5 C4 H4 119.4 . . ?
C6 C5 C4 120.4(6) . . ?
C6 C5 H5 119.8 . . ?
C4 C5 H5 119.8 . . ?
C5 C6 C7 118.9(6) . . ?
C5 C6 H6 120.5 . . ?
C7 C6 H6 120.5 . . ?
C6 C7 C2 120.1(5) . . ?
C6 C7 C8 133.4(5) . . ?
C2 C7 C8 106.5(5) . . ?
N3 C8 N2 127.9(5) . . ?
N3 C8 C7 123.5(5) . . ?
N2 C8 C7 108.6(4) . . ?
N3 C9 N1 127.3(4) . . ?
N3 C9 C10 124.2(4) . . ?
N1 C9 C10 108.5(4) . . ?
C11 C10 C15 120.4(5) . . ?
C11 C10 C9 133.1(5) . . ?
C15 C10 C9 106.5(4) . . ?
C12 C11 C10 118.1(5) . . ?
C12 C11 H11 120.9 . . ?
C10 C11 H11 120.9 . . ?
C11 C12 C13 121.8(5) . . ?
C11 C12 H12 119.1 . . ?
C13 C12 H12 119.1 . . ?
C12 C13 C14 121.8(5) . . ?
C12 C13 H13 119.1 . . ?
C14 C13 H13 119.1 . . ?
C15 C14 C13 116.9(5) . . ?
C15 C14 H14 121.6 . . ?
C13 C14 H14 121.6 . . ?
C14 C15 C10 121.1(5) . . ?
C14 C15 C16 132.2(5) . . ?
C10 C15 C16 106.7(4) . . ?
N4 C16 N1 127.5(5) 3_655 . ?
N4 C16 C15 123.9(4) 3_655 . ?
N1 C16 C15 108.5(5) . . ?
C20 C17 C18 111.3(7) . . ?
C20 C17 C19 106.8(8) . . ?
C18 C17 C19 107.6(7) . . ?
C20 C17 P1 110.9(5) . . ?
C18 C17 P1 115.2(5) . . ?
C19 C17 P1 104.4(6) . . ?
C17 C18 H18A 109.5 . . ?
C17 C18 H18B 109.5 . . ?
H18A C18 H18B 109.5 . . ?
C17 C18 H18C 109.5 . . ?
H18A C18 H18C 109.5 . . ?
H18B C18 H18C 109.5 . . ?
C17 C19 H19A 109.5 . . ?
C17 C19 H19B 109.5 . . ?
H19A C19 H19B 109.5 . . ?
C17 C19 H19C 109.5 . . ?
H19A C19 H19C 109.5 . . ?
H19B C19 H19C 109.5 . . ?
C17 C20 H20A 109.5 . . ?
C17 C20 H20B 109.5 . . ?
H20A C20 H20B 109.5 . . ?
C17 C20 H20C 109.5 . . ?
H20A C20 H20C 109.5 . . ?
H20B C20 H20C 109.5 . . ?
N8 C21 N5 126.1(5) 3 . ?
N8 C21 C22 124.1(5) 3 . ?
N5 C21 C22 109.7(5) . . ?
C23 C22 C27 122.0(5) . . ?
C23 C22 C21 132.3(6) . . ?
C27 C22 C21 105.7(5) . . ?
C22 C23 C24 117.2(6) . . ?
C22 C23 H23 121.4 . . ?
C24 C23 H23 121.4 . . ?
C25 C24 C23 121.1(6) . . ?
C25 C24 H24 119.4 . . ?
C23 C24 H24 119.4 . . ?
C26 C25 C24 121.3(6) . . ?
C26 C25 H25 119.4 . . ?
C24 C25 H25 119.4 . . ?
C25 C26 C27 118.4(6) . . ?
C25 C26 H26 120.8 . . ?
C27 C26 H26 120.8 . . ?
C26 C27 C22 120.0(6) . . ?
C26 C27 C28 132.9(6) . . ?
C22 C27 C28 107.0(5) . . ?
N7 C28 N5 126.7(5) . . ?
N7 C28 C27 124.1(5) . . ?
N5 C28 C27 109.1(5) . . ?
N7 C29 N6 127.3(5) . . ?
N7 C29 C30 123.8(5) . . ?
N6 C29 C30 108.9(5) . . ?
C31 C30 C35 121.4(5) . . ?
C31 C30 C29 131.7(6) . . ?
C35 C30 C29 106.8(5) . . ?
C32 C31 C30 117.0(6) . . ?
C32 C31 H31 121.5 . . ?
C30 C31 H31 121.5 . . ?
C31 C32 C33 121.6(6) . . ?
C31 C32 H32 119.2 . . ?
C33 C32 H32 119.2 . . ?
C34 C33 C32 121.5(6) . . ?
C34 C33 H33 119.2 . . ?
C32 C33 H33 119.2 . . ?
C33 C34 C35 118.0(6) . . ?
C33 C34 H34 121.0 . . ?
C35 C34 H34 121.0 . . ?
C34 C35 C30 120.4(5) . . ?
C34 C35 C36 132.4(6) . . ?
C30 C35 C36 107.2(5) . . ?
N8 C36 N6 127.3(5) . . ?
N8 C36 C35 124.8(5) . . ?
N6 C36 C35 107.9(5) . . ?
C39 C37 C40 106.6(9) . . ?
C39 C37 C38 111.9(10) . . ?
C40 C37 C38 110.5(14) . . ?
C39 C37 P2 117.5(9) . . ?
C40 C37 P2 105.4(7) . . ?
C38 C37 P2 104.8(8) . . ?
C37 C38 H38A 109.5 . . ?
C37 C38 H38B 109.5 . . ?
H38A C38 H38B 109.5 . . ?
C37 C38 H38C 109.5 . . ?
H38A C38 H38C 109.5 . . ?
H38B C38 H38C 109.5 . . ?
C37 C39 H39A 109.5 . . ?
C37 C39 H39B 109.5 . . ?
H39A C39 H39B 109.5 . . ?
C37 C39 H39C 109.5 . . ?
H39A C39 H39C 109.5 . . ?
H39B C39 H39C 109.5 . . ?
C37 C40 H40A 109.5 . . ?
C37 C40 H40B 109.5 . . ?
H40A C40 H40B 109.5 . . ?
C37 C40 H40C 109.5 . . ?
H40A C40 H40C 109.5 . . ?
H40B C40 H40C 109.5 . . ?

loop_
_geom_bond_atom_site_label_1
_geom_bond_atom_site_label_2
_geom_bond_distance
_geom_bond_site_symmetry_2
_geom_bond_publ_flag
Ru1 N1 2.000(4) . ?
Ru1 N1 2.000(4) 3_655 ?
Ru1 N2 2.003(4) . ?
Ru1 N2 2.003(4) 3_655 ?
Ru1 P1 2.3831(19) . ?
Ru1 P1 2.3831(19) 3_655 ?
Ru2 N6 1.998(4) 3 ?
Ru2 N6 1.998(4) . ?
Ru2 N5 2.005(5) 3 ?
Ru2 N5 2.005(5) . ?
Ru2 P2 2.362(2) 3 ?
Ru2 P2 2.362(2) . ?
P1 C17 1.781(7) . ?
P1 H1A 1.4623 . ?
P1 H1B 1.4623 . ?
P2 C37 1.735(9) . ?
P2 H2A 1.4945 . ?
P2 H2B 1.4945 . ?
N1 C16 1.375(6) . ?
N1 C9 1.377(6) . ?
N2 C8 1.351(6) . ?
N2 C1 1.398(6) . ?
N3 C9 1.317(6) . ?
N3 C8 1.336(6) . ?
N4 C1 1.326(6) . ?
N4 C16 1.330(6) 3_655 ?
N5 C28 1.361(7) . ?
N5 C21 1.380(7) . ?
N6 C29 1.375(7) . ?
N6 C36 1.382(7) . ?
N7 C29 1.326(7) . ?
N7 C28 1.356(7) . ?
N8 C36 1.335(7) . ?
N8 C21 1.347(6) 3 ?
C1 C2 1.459(7) . ?
C2 C3 1.391(7) . ?
C2 C7 1.402(7) . ?
C3 C4 1.352(8) . ?
C3 H3 0.9300 . ?
C4 C5 1.403(9) . ?
C4 H4 0.9300 . ?
C5 C6 1.374(8) . ?
C5 H5 0.9300 . ?
C6 C7 1.389(8) . ?
C6 H6 0.9300 . ?
C7 C8 1.473(7) . ?
C9 C10 1.470(6) . ?
C10 C11 1.380(7) . ?
C10 C15 1.411(7) . ?
C11 C12 1.366(7) . ?
C11 H11 0.9300 . ?
C12 C13 1.369(8) . ?
C12 H12 0.9300 . ?
C13 C14 1.390(7) . ?
C13 H13 0.9300 . ?
C14 C15 1.381(7) . ?
C14 H14 0.9300 . ?
C15 C16 1.468(7) . ?
C16 N4 1.330(6) 3_655 ?
C17 C20 1.498(9) . ?
C17 C18 1.506(10) . ?
C17 C19 1.584(11) . ?
C18 H18A 0.9600 . ?
C18 H18B 0.9600 . ?
C18 H18C 0.9600 . ?
C19 H19A 0.9600 . ?
C19 H19B 0.9600 . ?
C19 H19C 0.9600 . ?
C20 H20A 0.9600 . ?
C20 H20B 0.9600 . ?
C20 H20C 0.9600 . ?
C21 N8 1.347(6) 3 ?
C21 C22 1.433(7) . ?
C22 C23 1.368(8) . ?
C22 C27 1.416(7) . ?
C23 C24 1.404(8) . ?
C23 H23 0.9300 . ?
C24 C25 1.401(8) . ?
C24 H24 0.9300 . ?
C25 C26 1.370(8) . ?
C25 H25 0.9300 . ?
C26 C27 1.393(8) . ?
C26 H26 0.9300 . ?
C27 C28 1.440(8) . ?
C29 C30 1.447(8) . ?
C30 C31 1.394(7) . ?
C30 C35 1.400(7) . ?
C31 C32 1.378(8) . ?
C31 H31 0.9300 . ?
C32 C33 1.389(9) . ?
C32 H32 0.9300 . ?
C33 C34 1.372(8) . ?
C33 H33 0.9300 . ?
C34 C35 1.388(7) . ?
C34 H34 0.9300 . ?
C35 C36 1.457(7) . ?
C37 C39 1.452(11) . ?
C37 C40 1.519(13) . ?
C37 C38 1.596(16) . ?
C38 H38A 0.9600 . ?
C38 H38B 0.9600 . ?
C38 H38C 0.9600 . ?
C39 H39A 0.9600 . ?
C39 H39B 0.9600 . ?
C39 H39C 0.9600 . ?
C40 H40A 0.9600 . ?
C40 H40B 0.9600 . ?
C40 H40C 0.9600 . ?
